data_9010673
loop_
_publ_author_name
'Demartin, F.'
'Gramaccioli, C. M.'
'Campostrini, I.'
'Orlandi, P.'

_publ_section_title
;Thermessaite, K2[AlF3|SO4], a new ino-aluminofluoride-sulfate from La Fossa
 crater, Vulcano, Aeolian Islands, Italy Locality: La Fossa crater, Vulcano,
 Aeolian Islands, Italy Note: z-coordinate of S altered
;
_journal_name_full 'The Canadian Mineralogist'
_journal_page_first 693
_journal_page_last 700
_journal_paper_doi 10.3749/canmin.46.3.693
_journal_volume 46
_journal_year 2008
_chemical_compound_source 'La Fossa crater, Vulcano, Aeolian Islands, Italy'
_chemical_formula_sum 'Al F3 K2 O4 S'
_chemical_name_mineral Thermessaite
_space_group_IT_number 60
_symmetry_space_group_name_Hall '-P 2n 2ab'
_symmetry_space_group_name_H-M 'P b c n'
_cell_angle_alpha 90
_cell_angle_beta 90
_cell_angle_gamma 90
_cell_length_a 10.810
_cell_length_b 8.336
_cell_length_c 6.822
_cell_formula_units_Z 4
_cell_volume 614.745
_database_code_amcsd 0006194
_exptl_crystal_density_diffrn 2.790
_cod_original_formula_sum 'K2 Al F3 S O4'
_cod_database_code 9010673

loop_
_space_group_symop_operation_xyz
x,y,z
x,-y,1/2+z
-x,y,1/2-z
1/2-x,1/2+y,z
1/2+x,1/2-y,-z
1/2+x,1/2+y,1/2-z
1/2-x,1/2-y,1/2+z
-x,-y,-z

loop_
_atom_site_aniso_label
_atom_site_aniso_U_11
_atom_site_aniso_U_22
_atom_site_aniso_U_33
_atom_site_aniso_U_12
_atom_site_aniso_U_13
_atom_site_aniso_U_23
K 0.02120 0.02370 0.02460 0.00270 -0.00430 -0.00820
Al 0.01170 0.01160 0.00740 -0.00040 0.00020 0.00000
F1 0.01280 0.02030 0.01910 -0.00230 -0.00150 -0.00130
F2 0.02400 0.01460 0.00770 0.00000 0.00100 0.00000
S 0.01650 0.01020 0.01080 0.00000 0.00040 0.00000
O1 0.03090 0.02150 0.02110 -0.01180 0.00120 0.00580
O2 0.01890 0.01240 0.01250 -0.00140 -0.00260 0.00210

loop_
_atom_site_label
_atom_site_fract_x
_atom_site_fract_y
_atom_site_fract_z
_atom_site_U_iso_or_equiv
K 0.69572 0.32309 0.20090 0.02320
Al 0.50000 0.00000 0.00000 0.01020
F1 0.84380 0.44740 0.47730 0.01740
F2 0.50000 0.08400 0.25000 0.01550
S 0.00000 0.18950 0.25000 0.01250
O1 -0.10020 0.09500 0.33010 0.02450
O2 -0.05280 0.29580 0.09360 0.01460

loop_
_cod_related_entry_id
_cod_related_entry_database
_cod_related_entry_code
1 AMCSD 0006194
